data_2013089
loop_
_publ_author_name
'Blake, Alexander J.'
'De, Binod B.'
'Li, Wan-Sheung'
'Thomas, Neil R.'

_publ_section_title
;Retroracemization using new forms of Belokon's original ligand: intermediate
 Ni^II^ complexes of
 <i>N</i>-({2-[<i>N</i>-(<i>S</i>)-alkylprolylamino]phenyl}phenylmethylene)-(<i>S</i>)-phenylalanine
 (alkyl is 2-picolyl, 3-picolyl or ethyl)
;
_journal_issue 12
_journal_name_full 'Acta Crystallographica Section C'
_journal_page_first m570
_journal_page_last m574
_journal_paper_doi 10.1107/S0108270102018309
_journal_volume 58
_journal_year 2002
_chemical_formula_iupac '[Ni (C33 H30 N4 O3)]'
_chemical_formula_moiety 'C33 H30 N4 Ni O3'
_chemical_formula_sum 'C33 H30 N4 Ni O3'
_chemical_formula_weight 589.32
_chemical_name_systematic
;
[N-({2-[N-(S)-(2-picolyl)prolylamino]phenyl}phenylmethylene)-(S)-
phenylalaninato]nickel(II)
;
_space_group_IT_number 19
_symmetry_cell_setting orthorhombic
_symmetry_space_group_name_Hall 'P 2ac 2ab'
_symmetry_space_group_name_H-M 'P 21 21 21'
_atom_sites_solution_hydrogens geom
_atom_sites_solution_primary direct
_atom_sites_solution_secondary difmap
_audit_creation_method SHELXL97
_cell_angle_alpha 90
_cell_angle_beta 90
_cell_angle_gamma 90
_cell_formula_units_Z 8
_cell_length_a 11.722(2)
_cell_length_b 18.391(14)
_cell_length_c 25.528(6)
_cell_measurement_reflns_used 35
_cell_measurement_temperature 150(2)
_cell_measurement_theta_max 15
_cell_measurement_theta_min 13
_cell_volume 5503(4)
_computing_cell_refinement STADI4
_computing_data_collection 'STADI4 (Stoe & Cie, 1995)'
_computing_data_reduction 'X-RED (Stoe & Cie, 1995)'
_computing_molecular_graphics 'SHELXTL/PC (Bruker, 1997)'
_computing_publication_material 'SHELXL97 and PLATON (Spek, 2002)'
_computing_structure_refinement 'SHELXL97 (Sheldrick, 1997)'
_computing_structure_solution 'SHELXS97 (Sheldrick, 1990)'
_diffrn_ambient_temperature 150(2)
_diffrn_measured_fraction_theta_full 0.992
_diffrn_measured_fraction_theta_max 0.992
_diffrn_measurement_device_type 'Stoe Stadi-4 four-circle'
_diffrn_measurement_method \w/2\q
_diffrn_radiation_monochromator graphite
_diffrn_radiation_source 'fine-focus sealed tube'
_diffrn_radiation_type MoK\a
_diffrn_radiation_wavelength 0.71073
_diffrn_reflns_av_R_equivalents 0.136
_diffrn_reflns_av_sigmaI/netI 0.056
_diffrn_reflns_limit_h_max 13
_diffrn_reflns_limit_h_min 0
_diffrn_reflns_limit_k_max 21
_diffrn_reflns_limit_k_min 0
_diffrn_reflns_limit_l_max 30
_diffrn_reflns_limit_l_min 0
_diffrn_reflns_number 6352
_diffrn_reflns_theta_full 25.05
_diffrn_reflns_theta_max 25.05
_diffrn_reflns_theta_min 2.61
_diffrn_standards_decay_% 'variation +-15.5'
_diffrn_standards_interval_time 60
_diffrn_standards_number 3
_exptl_absorpt_coefficient_mu 0.748
_exptl_absorpt_correction_T_max 0.825
_exptl_absorpt_correction_T_min 0.730
_exptl_absorpt_correction_type '\y scan'
_exptl_absorpt_process_details '(X-RED; Stoe & Cie, 1995)'
_exptl_crystal_colour red
_exptl_crystal_density_diffrn 1.423
_exptl_crystal_density_meas ?
_exptl_crystal_density_method 'not measured'
_exptl_crystal_description block
_exptl_crystal_F_000 2464
_exptl_crystal_size_max 0.42
_exptl_crystal_size_mid 0.33
_exptl_crystal_size_min 0.29
_refine_diff_density_max 0.48
_refine_diff_density_min -0.46
_refine_ls_abs_structure_details 'Flack (1983) with x Friedel pairs'
_refine_ls_abs_structure_Flack -0.03(2)
_refine_ls_extinction_coef 0.00049(11)
_refine_ls_extinction_expression Fc^*^=kFc[1+0.001xFc^2^\l^3^/sin(2\q)]^-1/4^
_refine_ls_extinction_method 'SHELXL97 (Sheldrick, 1997)'
_refine_ls_goodness_of_fit_ref 1.18
_refine_ls_hydrogen_treatment constr
_refine_ls_matrix_type full
_refine_ls_number_parameters 740
_refine_ls_number_reflns 5355
_refine_ls_number_restraints 109
_refine_ls_restrained_S_all 1.17
_refine_ls_R_factor_all 0.077
_refine_ls_R_factor_gt 0.054
_refine_ls_shift/su_max 0.002
_refine_ls_shift/su_mean 0.000
_refine_ls_structure_factor_coef Fsqd
_refine_ls_weighting_details 'calc w = 1/[\s^2^(Fo^2^)+(0.0088P)^2^+15.94P] where P=(Fo^2^+2Fc^2^)/3'
_refine_ls_weighting_scheme calc
_refine_ls_wR_factor_gt 0.098
_refine_ls_wR_factor_ref 0.115
_reflns_number_gt 4490
_reflns_number_total 5359
_reflns_threshold_expression I>2\s(I)
_cod_data_source_file sk1578.cif
_cod_data_source_block I
_cod_depositor_comments
;
The following automatic conversions were performed:

'_geom_angle_publ_flag' value 'Y' changed to 'y' according to
/home/saulius/struct/CIF-dictionaries/cif_core.dic dictionary named
'cif_core.dic' version 2.4.1 from 2010-06-29 (12 times).

Automatic conversion script
Id: cif_fix_values 1715 2011-07-08 13:25:40Z adriana 

The following automatic conversions were performed:

'_exptl_crystal_density_meas' value 'not measured' was changed to '?'
- the value is perceived as not measured.

Automatic conversion script
Id: cif_fix_values 3008 2015-01-20 13:52:24Z robertas 
;
_cod_database_code 2013089
_cod_database_fobs_code 2013089

loop_
_symmetry_equiv_pos_as_xyz
'x, y, z'
'-x+1/2, -y, z+1/2'
'-x, y+1/2, -z+1/2'
'x+1/2, -y+1/2, -z'

loop_
_atom_site_label
_atom_site_fract_x
_atom_site_fract_y
_atom_site_fract_z
_atom_site_U_iso_or_equiv
_atom_site_adp_type
_atom_site_calc_flag
_atom_site_refinement_flags
_atom_site_occupancy
_atom_site_disorder_assembly
_atom_site_disorder_group
_atom_site_type_symbol
Ni 0.16886(9) 0.58688(5) 0.05129(3) 0.0212(2) Uani d . 1 . . Ni
N1 -0.0099(6) 0.5467(4) -0.0188(3) 0.0307(17) Uani d D 1 . . N
C1 -0.0164(7) 0.5536(4) -0.0717(3) 0.032(2) Uani d D 1 . . C
H1 0.0307 0.5231 -0.0925 0.038 Uiso calc R 1 . . H
C2 -0.0870(7) 0.6018(4) -0.0969(3) 0.033(2) Uani d D 1 . . C
H2 -0.0874 0.6052 -0.1341 0.039 Uiso calc R 1 . . H
C3 -0.1570(8) 0.6449(5) -0.0671(3) 0.036(2) Uani d D 1 . . C
H3 -0.2066 0.6789 -0.0834 0.044 Uiso calc R 1 . . H
C4 -0.1550(7) 0.6388(4) -0.0136(3) 0.0322(19) Uani d D 1 . . C
H4 -0.2048 0.6671 0.0076 0.039 Uiso calc R 1 . . H
C5 -0.0788(6) 0.5903(4) 0.0091(3) 0.0261(17) Uani d D 1 . . C
C6 -0.0653(6) 0.5837(5) 0.0678(3) 0.0284(18) Uani d D 1 . . C
H6A -0.1344 0.6034 0.0850 0.034 Uiso calc R 1 . . H
H6B -0.0596 0.5315 0.0771 0.034 Uiso calc R 1 . . H
N2 0.0365(5) 0.6224(3) 0.0885(2) 0.0238(14) Uani d D 1 . . N
C7 0.0446(8) 0.6120(4) 0.1471(3) 0.033(2) Uani d D 1 . . C
H7A 0.1180 0.5888 0.1565 0.040 Uiso calc R 1 . . H
H7B -0.0184 0.5808 0.1597 0.040 Uiso calc R 1 . . H
C8 0.0364(7) 0.6875(5) 0.1713(3) 0.036(2) Uani d D 1 . . C
H8A 0.0836 0.6911 0.2034 0.043 Uiso calc R 1 . . H
H8B -0.0435 0.7000 0.1800 0.043 Uiso calc R 1 . . H
C9 0.0827(7) 0.7363(4) 0.1279(3) 0.0302(19) Uani d D 1 . . C
H9A 0.0569 0.7871 0.1324 0.036 Uiso calc R 1 . . H
H9B 0.1671 0.7351 0.1268 0.036 Uiso calc R 1 . . H
C10 0.0315(6) 0.7024(4) 0.0787(3) 0.0241(16) Uani d D 1 . . C
H10 -0.0500 0.7177 0.0755 0.029 Uiso calc R 1 . . H
C11 0.0952(6) 0.7245(4) 0.0299(3) 0.0248(17) Uani d D 1 . . C
O1 0.0838(5) 0.7867(3) 0.0140(2) 0.0348(14) Uani d D 1 . . O
N3 0.1639(5) 0.6708(3) 0.0105(2) 0.0196(13) Uani d D 1 . . N
C12 0.2143(6) 0.6765(4) -0.0392(3) 0.0218(16) Uani d D 1 . . C
C13 0.1789(7) 0.7300(4) -0.0754(3) 0.0268(17) Uani d D 1 . . C
H13 0.1222 0.7640 -0.0652 0.032 Uiso calc R 1 . . H
C14 0.2243(6) 0.7343(4) -0.1253(3) 0.0260(18) Uani d D 1 . . C
H14 0.1975 0.7706 -0.1488 0.031 Uiso calc R 1 . . H
C15 0.3078(7) 0.6868(4) -0.1412(3) 0.0266(18) Uani d D 1 . . C
H15 0.3400 0.6906 -0.1753 0.032 Uiso calc R 1 . . H
C16 0.3438(6) 0.6341(4) -0.1074(3) 0.0203(16) Uani d D 1 . . C
H16 0.4013 0.6012 -0.1187 0.024 Uiso calc R 1 . . H
C17 0.2986(6) 0.6265(4) -0.0559(3) 0.0222(16) Uani d D 1 . . C
C18 0.3438(6) 0.5671(4) -0.0234(3) 0.0205(16) Uani d D 1 . . C
C19 0.4374(6) 0.5220(4) -0.0472(3) 0.0203(16) Uani d D 1 . . C
C20 0.4081(7) 0.4645(4) -0.0800(3) 0.0260(18) Uani d D 1 . . C
H20 0.3301 0.4525 -0.0853 0.031 Uiso calc R 1 . . H
C21 0.4925(7) 0.4246(4) -0.1050(3) 0.032(2) Uani d D 1 . . C
H21 0.4722 0.3851 -0.1270 0.038 Uiso calc R 1 . . H
C22 0.6063(7) 0.4423(5) -0.0979(3) 0.035(2) Uani d D 1 . . C
H22 0.6640 0.4154 -0.1155 0.042 Uiso calc R 1 . . H
C23 0.6356(6) 0.4992(4) -0.0652(3) 0.0295(19) Uani d D 1 . . C
H23 0.7138 0.5105 -0.0599 0.035 Uiso calc R 1 . . H
C24 0.5532(6) 0.5397(4) -0.0400(3) 0.0227(17) Uani d D 1 . . C
H24 0.5743 0.5792 -0.0181 0.027 Uiso calc R 1 . . H
N4 0.2993(5) 0.5507(3) 0.0215(2) 0.0228(14) Uani d D 1 . . N
C25 0.3482(6) 0.4917(4) 0.0537(3) 0.0241(16) Uani d D 1 . . C
H25 0.3794 0.4530 0.0302 0.029 Uiso calc R 1 . . H
C26 0.4440(7) 0.5186(4) 0.0911(3) 0.031(2) Uani d D 1 . . C
H26A 0.4738 0.4763 0.1108 0.037 Uiso calc R 1 . . H
H26B 0.5074 0.5380 0.0696 0.037 Uiso calc R 1 . . H
C27 0.4084(6) 0.5760(4) 0.1296(3) 0.0280(18) Uani d D 1 . . C
C28 0.4269(7) 0.6486(4) 0.1201(4) 0.038(2) Uani d D 1 . . C
H28 0.4617 0.6631 0.0881 0.046 Uiso calc R 1 . . H
C29 0.3957(8) 0.7012(5) 0.1563(4) 0.052(3) Uani d D 1 . . C
H29 0.4091 0.7512 0.1489 0.063 Uiso calc R 1 . . H
C30 0.3449(9) 0.6811(5) 0.2033(4) 0.051(3) Uani d D 1 . . C
H30 0.3237 0.7170 0.2282 0.061 Uiso calc R 1 . . H
C31 0.3255(8) 0.6089(5) 0.2132(3) 0.044(2) Uani d D 1 . . C
H31 0.2903 0.5948 0.2452 0.053 Uiso calc R 1 . . H
C32 0.3567(7) 0.5565(4) 0.1774(3) 0.032(2) Uani d D 1 . . C
H32 0.3431 0.5067 0.1850 0.038 Uiso calc R 1 . . H
C33 0.2511(7) 0.4601(4) 0.0864(3) 0.0269(18) Uani d D 1 . . C
O2 0.1615(5) 0.5004(3) 0.08979(19) 0.0278(12) Uani d D 1 . . O
O3 0.2630(5) 0.4013(3) 0.1088(2) 0.0340(14) Uani d D 1 . . O
NiA 0.67933(8) 0.29707(5) 0.15465(4) 0.0199(2) Uani d . 1 . . Ni
N1A 0.8541(6) 0.3377(4) 0.2327(3) 0.041(2) Uani d D 1 . . N
C1A 0.8582(8) 0.3726(6) 0.2788(3) 0.057(3) Uani d D 1 . . C
H1A 0.8037 0.3597 0.3048 0.068 Uiso calc R 1 . . H
C2A 0.9366(10) 0.4260(6) 0.2910(4) 0.064(4) Uani d D 1 . . C
H2A 0.9352 0.4494 0.3241 0.077 Uiso calc R 1 . . H
C3A 1.0167(11) 0.4444(6) 0.2540(4) 0.067(4) Uani d D 1 . . C
H3A 1.0731 0.4801 0.2616 0.080 Uiso calc R 1 . . H
C4A 1.0144(8) 0.4106(5) 0.2058(3) 0.043(2) Uani d D 1 . . C
H4A 1.0684 0.4226 0.1794 0.052 Uiso calc R 1 . . H
C5A 0.9310(7) 0.3587(5) 0.1968(3) 0.032(2) Uani d D 1 . . C
C6A 0.9184(6) 0.3238(5) 0.1437(3) 0.031(2) Uani d D 1 . . C
H6A1 0.9807 0.3412 0.1207 0.038 Uiso calc R 1 . . H
H6A2 0.9272 0.2705 0.1476 0.038 Uiso calc R 1 . . H
N2A 0.8075(5) 0.3391(3) 0.1180(2) 0.0210(14) Uani d D 1 . . N
C7A 0.8096(7) 0.3103(4) 0.0620(2) 0.0253(17) Uani d D 1 . . C
H7A1 0.7384 0.2837 0.0538 0.030 Uiso calc R 1 . . H
H7A2 0.8753 0.2773 0.0566 0.030 Uiso calc R 1 . . H
C8A 0.8207(7) 0.3781(4) 0.0279(3) 0.0291(17) Uani d D 1 . . C
H8A1 0.9008 0.3948 0.0256 0.035 Uiso calc R 1 . . H
H8A2 0.7907 0.3697 -0.0078 0.035 Uiso calc R 1 . . H
C9A 0.7470(6) 0.4319(4) 0.0581(3) 0.0261(18) Uani d D 1 . . C
H9A1 0.6649 0.4208 0.0540 0.031 Uiso calc R 1 . . H
H9A2 0.7615 0.4825 0.0467 0.031 Uiso calc R 1 . . H
C10A 0.7868(6) 0.4194(4) 0.1142(3) 0.0210(16) Uani d D 1 . . C
H10A 0.8604 0.4457 0.1199 0.025 Uiso calc R 1 . . H
C11A 0.7001(6) 0.4455(4) 0.1540(3) 0.0203(16) Uani d D 1 . . C
O1A 0.6901(5) 0.5109(3) 0.1607(2) 0.0294(13) Uani d D 1 . . O
N3A 0.6370(5) 0.3895(3) 0.1752(2) 0.0207(14) Uani d D 1 . . N
C12A 0.5581(6) 0.4034(4) 0.2152(3) 0.0194(16) Uani d D 1 . . C
C13A 0.5664(7) 0.4656(4) 0.2472(3) 0.0267(18) Uani d D 1 . . C
H13A 0.6286 0.4981 0.2425 0.032 Uiso calc R 1 . . H
C14A 0.4854(7) 0.4804(4) 0.2855(3) 0.0273(18) Uani d D 1 . . C
H14A 0.4930 0.5227 0.3065 0.033 Uiso calc R 1 . . H
C15A 0.3936(7) 0.4341(4) 0.2934(3) 0.030(2) Uani d D 1 . . C
H15A 0.3357 0.4457 0.3180 0.036 Uiso calc R 1 . . H
C16A 0.3886(6) 0.3712(4) 0.2646(3) 0.0262(18) Uani d D 1 . . C
H16A 0.3274 0.3384 0.2707 0.031 Uiso calc R 1 . . H
C17A 0.4710(6) 0.3532(4) 0.2263(3) 0.0202(16) Uani d D 1 . . C
C18A 0.4618(6) 0.2809(3) 0.2025(3) 0.0191(16) Uani d D 1 . . C
C19A 0.3548(6) 0.2378(4) 0.2123(3) 0.0203(17) Uani d D 1 . . C
C20A 0.3522(6) 0.1808(4) 0.2477(3) 0.0207(16) Uani d D 1 . . C
H20A 0.4182 0.1696 0.2677 0.025 Uiso calc R 1 . . H
C21A 0.2537(6) 0.1397(4) 0.2542(3) 0.0246(17) Uani d D 1 . . C
H21A 0.2525 0.1004 0.2784 0.030 Uiso calc R 1 . . H
C22A 0.1573(6) 0.1565(4) 0.2252(3) 0.0233(17) Uani d D 1 . . C
H22A 0.0901 0.1282 0.2292 0.028 Uiso calc R 1 . . H
C23A 0.1578(6) 0.2138(4) 0.1905(3) 0.0301(18) Uani d D 1 . . C
H23A 0.0911 0.2251 0.1710 0.036 Uiso calc R 1 . . H
C24A 0.2554(6) 0.2548(4) 0.1842(3) 0.0250(17) Uani d D 1 . . C
H24A 0.2553 0.2949 0.1607 0.030 Uiso calc R 1 . . H
N4A 0.5452(5) 0.2527(3) 0.1762(2) 0.0192(14) Uani d D 1 . . N
C25A 0.5381(6) 0.1777(4) 0.1564(3) 0.0245(17) Uani d D 1 . . C
H25A 0.5061 0.1459 0.1846 0.029 Uiso calc R 1 . . H
C26A 0.4649(7) 0.1685(4) 0.1063(3) 0.0291(19) Uani d D 1 . . C
H26C 0.4577 0.1160 0.0985 0.035 Uiso calc R 1 . . H
H26D 0.3873 0.1875 0.1133 0.035 Uiso calc R 1 . . H
C27A 0.5116(6) 0.2062(4) 0.0588(3) 0.0231(16) Uani d D 1 . . C
C28A 0.4828(6) 0.2779(4) 0.0471(3) 0.0297(19) Uani d D 1 . . C
H28A 0.4332 0.3039 0.0698 0.036 Uiso calc R 1 . . H
C29A 0.5254(7) 0.3119(4) 0.0027(3) 0.0290(19) Uani d D 1 . . C
H29A 0.5063 0.3611 -0.0045 0.035 Uiso calc R 1 . . H
C30A 0.5965(7) 0.2735(4) -0.0311(3) 0.0291(19) Uani d D 1 . . C
H30A 0.6244 0.2963 -0.0620 0.035 Uiso calc R 1 . . H
C31A 0.6265(7) 0.2029(5) -0.0204(3) 0.0318(19) Uani d D 1 . . C
H31A 0.6760 0.1773 -0.0434 0.038 Uiso calc R 1 . . H
C32A 0.5841(7) 0.1688(4) 0.0243(3) 0.0295(19) Uani d D 1 . . C
H32A 0.6045 0.1199 0.0315 0.035 Uiso calc R 1 . . H
C33A 0.6604(7) 0.1527(4) 0.1442(3) 0.0253(17) Uani d D 1 . . C
O2A 0.7348(4) 0.2041(3) 0.1407(2) 0.0260(12) Uani d D 1 . . O
O3A 0.6789(5) 0.0876(3) 0.1379(2) 0.0350(13) Uani d D 1 . . O

loop_
_atom_site_aniso_label
_atom_site_aniso_U_11
_atom_site_aniso_U_22
_atom_site_aniso_U_33
_atom_site_aniso_U_12
_atom_site_aniso_U_13
_atom_site_aniso_U_23
Ni 0.0210(5) 0.0231(5) 0.0194(4) 0.0006(5) 0.0020(4) 0.0045(4)
N1 0.032(4) 0.027(4) 0.033(4) -0.004(3) 0.000(3) -0.003(3)
C1 0.025(4) 0.034(5) 0.037(5) -0.001(4) 0.006(4) -0.003(4)
C2 0.031(5) 0.039(5) 0.028(4) 0.002(4) -0.003(4) 0.004(4)
C3 0.033(5) 0.041(5) 0.036(5) 0.012(4) -0.007(4) 0.001(4)
C4 0.026(5) 0.037(5) 0.033(4) 0.001(4) 0.007(4) -0.006(4)
C5 0.018(4) 0.026(4) 0.035(4) -0.013(4) -0.001(3) 0.001(4)
C6 0.018(4) 0.035(5) 0.033(4) -0.004(4) 0.006(3) -0.001(4)
N2 0.020(3) 0.033(4) 0.019(3) -0.011(3) 0.003(3) -0.003(3)
C7 0.046(5) 0.032(5) 0.021(4) 0.001(4) 0.009(4) 0.004(3)
C8 0.031(5) 0.058(6) 0.019(4) 0.009(5) -0.002(4) 0.004(4)
C9 0.029(5) 0.038(5) 0.023(4) -0.003(4) -0.004(4) -0.009(4)
C10 0.019(4) 0.029(4) 0.024(4) 0.003(4) 0.000(3) 0.002(4)
C11 0.020(4) 0.024(4) 0.030(4) -0.004(3) 0.000(3) -0.003(3)
O1 0.040(3) 0.023(3) 0.041(3) 0.007(3) 0.015(3) 0.004(3)
N3 0.019(3) 0.024(3) 0.016(3) 0.001(3) 0.002(3) 0.004(2)
C12 0.020(4) 0.022(4) 0.023(4) -0.008(3) -0.007(3) 0.008(3)
C13 0.025(4) 0.032(4) 0.024(4) 0.005(4) -0.001(4) 0.004(3)
C14 0.024(4) 0.036(5) 0.018(4) -0.004(4) -0.005(3) 0.010(3)
C15 0.028(4) 0.038(4) 0.014(3) -0.012(4) -0.008(3) 0.006(3)
C16 0.015(4) 0.025(4) 0.021(3) 0.004(3) 0.004(3) -0.001(3)
C17 0.018(4) 0.027(4) 0.022(4) -0.008(3) -0.007(3) 0.000(3)
C18 0.022(4) 0.018(4) 0.021(4) -0.005(3) -0.002(3) -0.003(3)
C19 0.016(4) 0.024(4) 0.020(4) 0.002(3) -0.004(3) 0.000(3)
C20 0.026(4) 0.028(4) 0.025(4) -0.004(4) -0.002(4) 0.000(3)
C21 0.046(5) 0.021(4) 0.028(4) -0.008(4) 0.005(4) 0.000(3)
C22 0.044(6) 0.040(5) 0.022(4) 0.001(4) 0.010(4) -0.006(4)
C23 0.021(4) 0.035(5) 0.033(4) -0.001(4) 0.006(3) 0.007(4)
C24 0.021(4) 0.023(4) 0.024(4) 0.000(3) 0.001(3) -0.005(3)
N4 0.023(4) 0.023(3) 0.022(3) -0.002(3) -0.002(3) 0.003(3)
C25 0.027(4) 0.026(4) 0.019(3) 0.008(3) 0.005(3) 0.006(3)
C26 0.022(4) 0.042(5) 0.029(4) 0.006(4) -0.005(4) 0.007(4)
C27 0.020(4) 0.034(5) 0.030(4) 0.005(4) -0.013(3) 0.003(4)
C28 0.028(5) 0.038(5) 0.049(6) -0.009(4) -0.014(5) 0.015(4)
C29 0.055(6) 0.040(5) 0.062(7) 0.005(5) -0.035(6) -0.002(6)
C30 0.051(7) 0.047(6) 0.054(6) 0.017(5) -0.032(6) -0.023(5)
C31 0.033(5) 0.067(7) 0.032(4) 0.006(5) -0.012(5) -0.013(4)
C32 0.030(5) 0.031(4) 0.034(4) 0.000(4) -0.010(4) 0.003(4)
C33 0.043(5) 0.020(4) 0.018(4) -0.007(4) 0.000(4) 0.003(3)
O2 0.034(3) 0.022(3) 0.028(3) 0.002(3) 0.003(3) 0.007(2)
O3 0.053(4) 0.023(3) 0.026(3) 0.002(3) -0.005(3) 0.005(2)
NiA 0.0179(5) 0.0192(4) 0.0227(5) 0.0006(4) 0.0040(5) 0.0000(4)
N1A 0.033(5) 0.064(5) 0.027(4) 0.011(4) -0.007(3) 0.012(4)
C1A 0.045(6) 0.097(9) 0.028(5) 0.034(6) -0.011(5) 0.004(5)
C2A 0.096(10) 0.065(8) 0.032(6) 0.028(7) -0.032(7) -0.018(6)
C3A 0.088(10) 0.057(7) 0.055(7) -0.009(7) -0.041(7) -0.002(6)
C4A 0.040(5) 0.048(6) 0.042(5) -0.007(5) -0.020(4) 0.003(5)
C5A 0.025(4) 0.043(5) 0.029(4) 0.007(4) -0.012(4) 0.007(4)
C6A 0.013(4) 0.042(5) 0.038(5) 0.005(4) 0.000(4) 0.006(4)
N2A 0.018(3) 0.027(3) 0.018(3) 0.003(3) -0.003(3) -0.001(3)
C7A 0.024(4) 0.035(4) 0.018(4) -0.002(4) 0.001(3) -0.006(3)
C8A 0.026(4) 0.042(4) 0.020(3) -0.004(4) 0.008(4) -0.006(3)
C9A 0.022(4) 0.034(4) 0.023(4) 0.002(3) 0.001(3) 0.000(3)
C10A 0.019(4) 0.022(4) 0.022(4) -0.011(3) 0.004(3) -0.002(3)
C11A 0.026(4) 0.027(4) 0.009(3) -0.004(3) 0.001(3) 0.000(3)
O1A 0.040(3) 0.020(3) 0.029(3) -0.006(3) 0.007(3) -0.001(2)
N3A 0.021(3) 0.026(3) 0.015(3) -0.001(3) 0.000(3) 0.001(2)
C12A 0.022(4) 0.020(4) 0.017(3) 0.003(3) 0.000(3) 0.000(3)
C13A 0.026(4) 0.035(5) 0.020(4) -0.004(4) 0.008(3) -0.008(3)
C14A 0.042(5) 0.019(4) 0.021(4) -0.001(4) 0.004(4) -0.002(3)
C15A 0.033(5) 0.032(5) 0.026(4) 0.006(4) 0.005(4) -0.002(4)
C16A 0.021(4) 0.027(4) 0.031(4) 0.004(4) 0.009(4) -0.005(4)
C17A 0.020(4) 0.024(4) 0.017(4) 0.004(3) 0.004(3) -0.004(3)
C18A 0.028(4) 0.016(4) 0.013(3) 0.001(3) 0.000(3) 0.001(3)
C19A 0.021(4) 0.023(4) 0.017(3) 0.000(3) 0.010(3) -0.008(3)
C20A 0.014(4) 0.030(4) 0.018(3) 0.003(3) -0.001(3) 0.002(3)
C21A 0.028(4) 0.023(4) 0.023(4) -0.005(4) 0.004(3) -0.001(3)
C22A 0.015(4) 0.026(4) 0.029(4) -0.003(3) 0.005(3) -0.004(3)
C23A 0.019(4) 0.037(5) 0.033(4) 0.008(4) 0.003(4) 0.002(4)
C24A 0.030(4) 0.023(4) 0.022(4) 0.005(4) 0.002(4) 0.003(3)
N4A 0.020(3) 0.019(3) 0.018(3) 0.001(3) 0.004(3) -0.001(3)
C25A 0.024(4) 0.019(4) 0.030(4) -0.004(3) 0.009(4) -0.001(3)
C26A 0.026(4) 0.028(4) 0.034(4) -0.001(4) 0.006(4) -0.012(4)
C27A 0.015(3) 0.028(4) 0.027(4) -0.008(3) -0.006(3) -0.007(3)
C28A 0.017(4) 0.040(5) 0.033(4) -0.001(4) 0.001(4) -0.014(4)
C29A 0.027(4) 0.032(5) 0.028(4) -0.001(4) -0.001(4) -0.003(4)
C30A 0.030(4) 0.035(5) 0.023(4) -0.005(4) -0.006(4) 0.001(3)
C31A 0.030(4) 0.038(5) 0.027(4) -0.003(4) 0.003(4) -0.012(4)
C32A 0.024(4) 0.033(4) 0.032(4) -0.001(4) 0.001(4) -0.009(4)
C33A 0.032(5) 0.024(4) 0.019(4) 0.007(4) 0.006(4) -0.002(3)
O2A 0.020(3) 0.021(3) 0.038(3) -0.001(2) 0.010(2) 0.000(2)
O3A 0.044(3) 0.021(3) 0.040(3) 0.008(3) 0.022(3) 0.004(2)

loop_
_atom_type_symbol
_atom_type_description
_atom_type_scat_dispersion_real
_atom_type_scat_dispersion_imag
_atom_type_scat_source
C C 0.0033 0.0016 'International Tables Vol C Tables 4.2.6.8 and 6.1.1.4'
H H 0.0000 0.0000 'International Tables Vol C Tables 4.2.6.8 and 6.1.1.4'
N N 0.0061 0.0033 'International Tables Vol C Tables 4.2.6.8 and 6.1.1.4'
O O 0.0106 0.0060 'International Tables Vol C Tables 4.2.6.8 and 6.1.1.4'
Ni Ni 0.3393 1.1124 'International Tables Vol C Tables 4.2.6.8 and 6.1.1.4'

loop_
_geom_angle_atom_site_label_1
_geom_angle_atom_site_label_2
_geom_angle_atom_site_label_3
_geom_angle
_geom_angle_publ_flag
N2 Ni N3 88.2(3) y
N2 Ni N4 175.1(3) y
N2 Ni O2 89.5(2) y
N3 Ni N4 95.4(2) y
N3 Ni O2 175.0(3) y
N4 Ni O2 87.0(2) y
C5 N1 C1 116.0(7) ?
N1 C1 C2 124.0(8) ?
N1 C1 H1 118.0 ?
C2 C1 H1 118.0 ?
C3 C2 C1 118.2(7) ?
C3 C2 H2 120.9 ?
C1 C2 H2 120.9 ?
C4 C3 C2 119.7(8) ?
C4 C3 H3 120.1 ?
C2 C3 H3 120.1 ?
C3 C4 C5 118.6(7) ?
C3 C4 H4 120.7 ?
C5 C4 H4 120.7 ?
N1 C5 C4 123.3(7) ?
N1 C5 C6 114.5(7) ?
C4 C5 C6 122.2(7) ?
N2 C6 C5 113.4(6) ?
N2 C6 H6A 108.9 ?
C5 C6 H6A 108.9 ?
N2 C6 H6B 108.9 ?
C5 C6 H6B 108.9 ?
H6A C6 H6B 107.7 ?
C6 N2 C10 112.4(6) ?
C6 N2 C7 110.0(6) ?
C10 N2 C7 106.9(5) ?
C6 N2 Ni 108.0(4) ?
C10 N2 Ni 106.4(4) ?
C7 N2 Ni 113.1(5) ?
N2 C7 C8 106.5(6) ?
N2 C7 H7A 110.4 ?
C8 C7 H7A 110.4 ?
N2 C7 H7B 110.4 ?
C8 C7 H7B 110.4 ?
H7A C7 H7B 108.6 ?
C7 C8 C9 102.6(6) ?
C7 C8 H8A 111.3 ?
C9 C8 H8A 111.2 ?
C7 C8 H8B 111.2 ?
C9 C8 H8B 111.2 ?
H8A C8 H8B 109.2 ?
C10 C9 C8 102.6(6) ?
C10 C9 H9A 111.2 ?
C8 C9 H9A 111.2 ?
C10 C9 H9B 111.2 ?
C8 C9 H9B 111.2 ?
H9A C9 H9B 109.2 ?
N2 C10 C11 112.5(6) ?
N2 C10 C9 104.5(6) ?
C11 C10 C9 112.1(6) ?
N2 C10 H10 109.2 ?
C11 C10 H10 109.2 ?
C9 C10 H10 109.2 ?
O1 C11 N3 128.4(7) ?
O1 C11 C10 118.2(7) ?
N3 C11 C10 113.3(6) ?
C11 N3 C12 121.4(6) ?
C11 N3 Ni 114.5(4) ?
C12 N3 Ni 123.6(5) ?
N3 C12 C13 121.4(6) ?
N3 C12 C17 121.2(6) ?
C13 C12 C17 117.3(6) ?
C14 C13 C12 122.0(7) ?
C14 C13 H13 119.0 ?
C12 C13 H13 119.0 ?
C15 C14 C13 120.6(7) ?
C15 C14 H14 119.7 ?
C13 C14 H14 119.7 ?
C16 C15 C14 119.0(7) ?
C16 C15 H15 120.5 ?
C14 C15 H15 120.5 ?
C15 C16 C17 122.6(7) ?
C15 C16 H16 118.7 ?
C17 C16 H16 118.7 ?
C12 C17 C16 118.3(6) ?
C12 C17 C18 124.2(6) ?
C16 C17 C18 117.4(6) ?
N4 C18 C17 121.9(6) ?
N4 C18 C19 121.6(6) ?
C17 C18 C19 116.3(6) ?
C20 C19 C24 119.5(6) ?
C20 C19 C18 118.8(6) ?
C24 C19 C18 121.5(6) ?
C21 C20 C19 120.1(7) ?
C21 C20 H20 120.0 ?
C19 C20 H20 120.0 ?
C22 C21 C20 120.3(7) ?
C22 C21 H21 119.9 ?
C20 C21 H21 119.9 ?
C23 C22 C21 119.7(8) ?
C23 C22 H22 120.2 ?
C21 C22 H22 120.2 ?
C24 C23 C22 121.1(7) ?
C24 C23 H23 119.4 ?
C22 C23 H23 119.4 ?
C23 C24 C19 119.3(7) ?
C23 C24 H24 120.4 ?
C19 C24 H24 120.4 ?
C18 N4 C25 120.5(6) ?
C18 N4 Ni 128.3(5) ?
C25 N4 Ni 111.1(4) ?
N4 C25 C33 107.1(6) ?
N4 C25 C26 112.8(6) ?
C33 C25 C26 108.9(6) ?
N4 C25 H25 109.3 ?
C33 C25 H25 109.3 ?
C26 C25 H25 109.3 ?
C27 C26 C25 115.2(6) ?
C27 C26 H26A 108.5 ?
C25 C26 H26A 108.5 ?
C27 C26 H26B 108.5 ?
C25 C26 H26B 108.5 ?
H26A C26 H26B 107.5 ?
C28 C27 C32 117.9(7) ?
C28 C27 C26 121.5(7) ?
C32 C27 C26 120.5(7) ?
C27 C28 C29 121.2(8) ?
C27 C28 H28 119.4 ?
C29 C28 H28 119.4 ?
C28 C29 C30 120.2(9) ?
C28 C29 H29 119.9 ?
C30 C29 H29 119.9 ?
C31 C30 C29 119.3(9) ?
C31 C30 H30 120.4 ?
C29 C30 H30 120.4 ?
C30 C31 C32 120.7(9) ?
C30 C31 H31 119.7 ?
C32 C31 H31 119.7 ?
C31 C32 C27 120.7(8) ?
C31 C32 H32 119.6 ?
C27 C32 H32 119.6 ?
O3 C33 O2 124.4(7) ?
O3 C33 C25 120.2(7) ?
O2 C33 C25 115.3(6) ?
C33 O2 Ni 114.5(5) ?
N2A NiA N3A 88.8(2) y
N2A NiA N4A 168.2(2) y
N2A NiA O2A 90.2(2) y
N3A NiA N4A 95.3(3) y
N3A NiA O2A 173.0(3) y
N4A NiA O2A 87.1(2) y
C1A N1A C5A 116.0(8) ?
N1A C1A C2A 124.1(10) ?
N1A C1A H1A 118.0 ?
C2A C1A H1A 118.0 ?
C3A C2A C1A 118.5(9) ?
C3A C2A H2A 120.8 ?
C1A C2A H2A 120.8 ?
C2A C3A C4A 119.2(10) ?
C2A C3A H3A 120.4 ?
C4A C3A H3A 120.4 ?
C3A C4A C5A 118.2(9) ?
C3A C4A H4A 120.9 ?
C5A C4A H4A 120.9 ?
N1A C5A C4A 124.0(8) ?
N1A C5A C6A 115.2(7) ?
C4A C5A C6A 120.8(7) ?
N2A C6A C5A 113.8(6) ?
N2A C6A H6A1 108.8 ?
C5A C6A H6A1 108.8 ?
N2A C6A H6A2 108.8 ?
C5A C6A H6A2 108.8 ?
H6A1 C6A H6A2 107.7 ?
C6A N2A C10A 110.9(6) ?
C6A N2A C7A 109.6(6) ?
C10A N2A C7A 106.5(5) ?
C6A N2A NiA 113.0(4) ?
C10A N2A NiA 107.4(4) ?
C7A N2A NiA 109.2(4) ?
N2A C7A C8A 104.6(5) ?
N2A C7A H7A1 110.8 ?
C8A C7A H7A1 110.8 ?
N2A C7A H7A2 110.8 ?
C8A C7A H7A2 110.8 ?
H7A1 C7A H7A2 108.9 ?
C9A C8A C7A 101.2(6) ?
C9A C8A H8A1 111.5 ?
C7A C8A H8A1 111.5 ?
C9A C8A H8A2 111.5 ?
C7A C8A H8A2 111.5 ?
H8A1 C8A H8A2 109.3 ?
C8A C9A C10A 101.8(6) ?
C8A C9A H9A1 111.4 ?
C10A C9A H9A1 111.4 ?
C8A C9A H9A2 111.4 ?
C10A C9A H9A2 111.4 ?
H9A1 C9A H9A2 109.3 ?
N2A C10A C11A 112.2(5) ?
N2A C10A C9A 104.9(5) ?
C11A C10A C9A 112.1(6) ?
N2A C10A H10A 109.2 ?
C11A C10A H10A 109.2 ?
C9A C10A H10A 109.2 ?
O1A C11A N3A 129.1(6) ?
O1A C11A C10A 118.0(6) ?
N3A C11A C10A 112.7(6) ?
C11A N3A C12A 120.2(6) ?
C11A N3A NiA 115.6(4) ?
C12A N3A NiA 123.5(5) ?
N3A C12A C17A 120.4(6) ?
N3A C12A C13A 121.7(6) ?
C17A C12A C13A 117.8(6) ?
C14A C13A C12A 121.3(7) ?
C14A C13A H13A 119.4 ?
C12A C13A H13A 119.4 ?
C15A C14A C13A 120.9(7) ?
C15A C14A H14A 119.6 ?
C13A C14A H14A 119.6 ?
C16A C15A C14A 118.2(7) ?
C16A C15A H15A 120.9 ?
C14A C15A H15A 120.9 ?
C15A C16A C17A 122.6(7) ?
C15A C16A H16A 118.7 ?
C17A C16A H16A 118.7 ?
C12A C17A C16A 118.8(6) ?
C12A C17A C18A 124.5(6) ?
C16A C17A C18A 116.6(6) ?
N4A C18A C17A 121.6(6) ?
N4A C18A C19A 120.2(6) ?
C17A C18A C19A 118.1(6) ?
C20A C19A C24A 119.0(6) ?
C20A C19A C18A 121.7(6) ?
C24A C19A C18A 119.3(6) ?
C19A C20A C21A 120.5(7) ?
C19A C20A H20A 119.7 ?
C21A C20A H20A 119.7 ?
C22A C21A C20A 119.4(6) ?
C22A C21A H21A 120.3 ?
C20A C21A H21A 120.3 ?
C23A C22A C21A 120.8(7) ?
C23A C22A H22A 119.6 ?
C21A C22A H22A 119.6 ?
C22A C23A C24A 119.8(7) ?
C22A C23A H23A 120.1 ?
C24A C23A H23A 120.1 ?
C23A C24A C19A 120.4(7) ?
C23A C24A H24A 119.8 ?
C19A C24A H24A 119.8 ?
C18A N4A C25A 120.8(6) ?
C18A N4A NiA 128.1(5) ?
C25A N4A NiA 111.0(4) ?
N4A C25A C33A 107.3(6) ?
N4A C25A C26A 114.6(6) ?
C33A C25A C26A 108.4(6) ?
N4A C25A H25A 108.8 ?
C33A C25A H25A 108.8 ?
C26A C25A H25A 108.8 ?
C27A C26A C25A 114.5(6) ?
C27A C26A H26C 108.6 ?
C25A C26A H26C 108.6 ?
C27A C26A H26D 108.6 ?
C25A C26A H26D 108.6 ?
H26C C26A H26D 107.6 ?
C28A C27A C32A 118.5(7) ?
C28A C27A C26A 121.4(7) ?
C32A C27A C26A 120.1(7) ?
C29A C28A C27A 120.9(7) ?
C29A C28A H28A 119.6 ?
C27A C28A H28A 119.6 ?
C28A C29A C30A 119.6(7) ?
C28A C29A H29A 120.2 ?
C30A C29A H29A 120.2 ?
C31A C30A C29A 120.6(7) ?
C31A C30A H30A 119.7 ?
C29A C30A H30A 119.7 ?
C30A C31A C32A 119.8(8) ?
C30A C31A H31A 120.1 ?
C32A C31A H31A 120.1 ?
C31A C32A C27A 120.6(8) ?
C31A C32A H32A 119.7 ?
C27A C32A H32A 119.7 ?
O3A C33A O2A 126.0(7) ?
O3A C33A C25A 118.9(7) ?
O2A C33A C25A 115.1(6) ?
C33A O2A NiA 115.1(4) ?

loop_
_geom_bond_atom_site_label_1
_geom_bond_atom_site_label_2
_geom_bond_site_symmetry_2
_geom_bond_distance
_geom_bond_publ_flag
Ni N2 . 1.932(6) y
Ni N3 . 1.862(5) y
Ni N4 . 1.833(6) y
Ni O2 . 1.872(5) y
Ni N1 . 2.861(7) y
N1 C5 . 1.343(9) ?
N1 C1 . 1.358(9) ?
C1 C2 . 1.373(10) ?
C1 H1 . 0.9500 ?
C2 C3 . 1.372(10) ?
C2 H2 . 0.9500 ?
C3 C4 . 1.371(10) ?
C3 H3 . 0.9500 ?
C4 C5 . 1.388(10) ?
C4 H4 . 0.9500 ?
C5 C6 . 1.511(9) ?
C6 N2 . 1.486(8) ?
C6 H6A . 0.9900 ?
C6 H6B . 0.9900 ?
N2 C10 . 1.494(9) ?
N2 C7 . 1.511(8) ?
C7 C8 . 1.523(10) ?
C7 H7A . 0.9900 ?
C7 H7B . 0.9900 ?
C8 C9 . 1.527(10) ?
C8 H8A . 0.9900 ?
C8 H8B . 0.9900 ?
C9 C10 . 1.523(9) ?
C9 H9A . 0.9900 ?
C9 H9B . 0.9900 ?
C10 C11 . 1.509(9) ?
C10 H10 . 1.0000 ?
C11 O1 . 1.222(8) ?
C11 N3 . 1.366(8) ?
N3 C12 . 1.404(8) ?
C12 C13 . 1.413(9) ?
C12 C17 . 1.417(9) ?
C13 C14 . 1.382(9) ?
C13 H13 . 0.9500 ?
C14 C15 . 1.374(10) ?
C14 H14 . 0.9500 ?
C15 C16 . 1.365(9) ?
C15 H15 . 0.9500 ?
C16 C17 . 1.423(9) ?
C16 H16 . 0.9500 ?
C17 C18 . 1.470(9) ?
C18 N4 . 1.294(8) ?
C18 C19 . 1.505(9) ?
C19 C20 . 1.391(9) ?
C19 C24 . 1.407(9) ?
C20 C21 . 1.386(10) ?
C20 H20 . 0.9500 ?
C21 C22 . 1.385(11) ?
C21 H21 . 0.9500 ?
C22 C23 . 1.382(10) ?
C22 H22 . 0.9500 ?
C23 C24 . 1.379(9) ?
C23 H23 . 0.9500 ?
C24 H24 . 0.9500 ?
N4 C25 . 1.477(8) ?
C25 C33 . 1.526(9) ?
C25 C26 . 1.555(10) ?
C25 H25 . 1.0000 ?
C26 C27 . 1.502(10) ?
C26 H26A . 0.9900 ?
C26 H26B . 0.9900 ?
C27 C28 . 1.375(10) ?
C27 C32 . 1.409(10) ?
C28 C29 . 1.387(11) ?
C28 H28 . 0.9500 ?
C29 C30 . 1.390(12) ?
C29 H29 . 0.9500 ?
C30 C31 . 1.372(11) ?
C30 H30 . 0.9500 ?
C31 C32 . 1.378(10) ?
C31 H31 . 0.9500 ?
C32 H32 . 0.9500 ?
C33 O3 . 1.232(8) ?
C33 O2 . 1.288(9) ?
NiA N2A . 1.932(6) y
NiA N3A . 1.846(6) y
NiA N4A . 1.855(6) y
NiA O2A . 1.863(5) y
NiA N1A . 2.954(8) y
N1A C1A . 1.341(10) ?
N1A C5A . 1.343(10) ?
C1A C2A . 1.381(13) ?
C1A H1A . 0.9500 ?
C2A C3A . 1.374(14) ?
C2A H2A . 0.9500 ?
C3A C4A . 1.379(12) ?
C3A H3A . 0.9500 ?
C4A C5A . 1.385(10) ?
C4A H4A . 0.9500 ?
C5A C6A . 1.507(10) ?
C6A N2A . 1.484(8) ?
C6A H6A1 . 0.9900 ?
C6A H6A2 . 0.9900 ?
N2A C10A . 1.500(8) ?
N2A C7A . 1.524(8) ?
C7A C8A . 1.525(9) ?
C7A H7A1 . 0.9900 ?
C7A H7A2 . 0.9900 ?
C8A C9A . 1.522(9) ?
C8A H8A1 . 0.9900 ?
C8A H8A2 . 0.9900 ?
C9A C10A . 1.525(9) ?
C9A H9A1 . 0.9900 ?
C9A H9A2 . 0.9900 ?
C10A C11A . 1.515(9) ?
C10A H10A . 1.0000 ?
C11A O1A . 1.220(8) ?
C11A N3A . 1.380(8) ?
N3A C12A . 1.402(8) ?
C12A C17A . 1.405(9) ?
C12A C13A . 1.409(9) ?
C13A C14A . 1.389(9) ?
C13A H13A . 0.9500 ?
C14A C15A . 1.386(10) ?
C14A H14A . 0.9500 ?
C15A C16A . 1.372(10) ?
C15A H15A . 0.9500 ?
C16A C17A . 1.414(9) ?
C16A H16A . 0.9500 ?
C17A C18A . 1.465(9) ?
C18A N4A . 1.296(8) ?
C18A C19A . 1.505(9) ?
C19A C20A . 1.384(9) ?
C19A C24A . 1.403(9) ?
C20A C21A . 1.389(9) ?
C20A H20A . 0.9500 ?
C21A C22A . 1.387(10) ?
C21A H21A . 0.9500 ?
C22A C23A . 1.375(9) ?
C22A H22A . 0.9500 ?
C23A C24A . 1.380(10) ?
C23A H23A . 0.9500 ?
C24A H24A . 0.9500 ?
N4A C25A . 1.470(8) ?
C25A C33A . 1.538(9) ?
C25A C26A . 1.551(10) ?
C25A H25A . 1.0000 ?
C26A C27A . 1.501(10) ?
C26A H26C . 0.9900 ?
C26A H26D . 0.9900 ?
C27A C28A . 1.393(10) ?
C27A C32A . 1.404(9) ?
C28A C29A . 1.387(10) ?
C28A H28A . 0.9500 ?
C29A C30A . 1.393(10) ?
C29A H29A . 0.9500 ?
C30A C31A . 1.373(10) ?
C30A H30A . 0.9500 ?
C31A C32A . 1.392(10) ?
C31A H31A . 0.9500 ?
C32A H32A . 0.9500 ?
C33A O3A . 1.225(8) ?
C33A O2A . 1.290(8) ?
